data_1505066
loop_
_publ_author_name
'Sun, Duoli'
'Rosokha, Sergiy V.'
'Kochi, Jay K.'

_publ_section_title
;
 Reversible interchange of charge-transfer versus electron-transfer states
 in organic electron transfer via cross-exchanges between diamagnetic
 (donor/acceptor) dyads.
;
_journal_issue 24
_journal_name_full 'The journal of physical chemistry. B'
_journal_page_first 6655
_journal_page_last 6666
_journal_paper_doi 10.1021/jp068994o
_journal_volume 111
_journal_year 2007
_chemical_formula_moiety '2(C8 H6 O4), C8 Cl2 N2 O2, C H2 Cl2'
_chemical_formula_sum 'C25 H14 Cl4 N2 O10'
_chemical_formula_weight 644.18
_chemical_name_systematic
; 
 ? 
;
_space_group_IT_number 2
_symmetry_cell_setting triclinic
_symmetry_space_group_name_Hall '-P 1'
_symmetry_space_group_name_H-M 'P -1'
_atom_sites_solution_hydrogens geom
_atom_sites_solution_primary direct
_atom_sites_solution_secondary difmap
_audit_creation_method SHELXL-97
_cell_angle_alpha 96.838(5)
_cell_angle_beta 94.763(5)
_cell_angle_gamma 98.469(5)
_cell_formula_units_Z 2
_cell_length_a 10.241(3)
_cell_length_b 10.262(3)
_cell_length_c 12.302(3)
_cell_measurement_reflns_used 2212
_cell_measurement_temperature 173(2)
_cell_measurement_theta_max 0.00
_cell_measurement_theta_min 0.00
_cell_volume 1263.0(6)
_computing_cell_refinement 'SAINT V6.28 (BrukerAXS, 1997-2001)'
_computing_data_collection 'SMART V5.630 (BrukerAXS, 1997-2001)'
_computing_data_reduction 'SAINT & SADABS V2.06 (Sheldrick, 2000)'
_computing_molecular_graphics 'XP V5.06 (BrukerAXS, 1997-99)'
_computing_publication_material 'SHELXL-93, XCIF V5.05 (BrukerAXS, 1997-99)'
_computing_structure_refinement 'SHELXTL v. 6.12 (Sheldrick, 2001)'
_computing_structure_solution 'SHELXTL v. 6.12 (Sheldrick, 2001)'
_diffrn_ambient_temperature 173(2)
_diffrn_measured_fraction_theta_full 0.999
_diffrn_measured_fraction_theta_max 0.999
_diffrn_measurement_device 'Siemens SMART'
_diffrn_measurement_method
;
\w-scan, frame range 0.3 deg, hemisphere
;
_diffrn_radiation_monochromator graphite
_diffrn_radiation_source 'fine-focus sealed tube'
_diffrn_radiation_type MoK\a
_diffrn_radiation_wavelength 0.71073
_diffrn_reflns_av_R_equivalents 0.1033
_diffrn_reflns_av_sigmaI/netI 0.0981
_diffrn_reflns_limit_h_max 12
_diffrn_reflns_limit_h_min -12
_diffrn_reflns_limit_k_max 12
_diffrn_reflns_limit_k_min -12
_diffrn_reflns_limit_l_max 14
_diffrn_reflns_limit_l_min -14
_diffrn_reflns_number 13009
_diffrn_reflns_theta_full 25.02
_diffrn_reflns_theta_max 25.02
_diffrn_reflns_theta_min 1.68
_diffrn_standards_decay_% 0
_diffrn_standards_interval_count 0
_diffrn_standards_interval_time 0
_diffrn_standards_number none
_exptl_absorpt_coefficient_mu 0.534
_exptl_absorpt_correction_type none
_exptl_crystal_colour dark
_exptl_crystal_density_diffrn 1.694
_exptl_crystal_density_method 'not measured'
_exptl_crystal_description prizm
_exptl_crystal_F_000 652
_exptl_crystal_size_max 0.50
_exptl_crystal_size_mid 0.40
_exptl_crystal_size_min 0.40
_refine_diff_density_max 1.051
_refine_diff_density_min -0.386
_refine_diff_density_rms 0.087
_refine_ls_extinction_method none
_refine_ls_goodness_of_fit_ref 0.926
_refine_ls_hydrogen_treatment constr
_refine_ls_matrix_type full
_refine_ls_number_parameters 370
_refine_ls_number_reflns 4448
_refine_ls_number_restraints 0
_refine_ls_restrained_S_all 0.926
_refine_ls_R_factor_all 0.0906
_refine_ls_R_factor_gt 0.0538
_refine_ls_shift/su_max 0.000
_refine_ls_shift/su_mean 0.000
_refine_ls_structure_factor_coef Fsqd
_refine_ls_weighting_details 'calc w=1/[\s^2^(Fo^2^)+(0.0457P)^2^+0.0000P] where P=(Fo^2^+2Fc^2^)/3'
_refine_ls_weighting_scheme calc
_refine_ls_wR_factor_gt 0.1158
_refine_ls_wR_factor_ref 0.1282
_reflns_number_gt 2772
_reflns_number_total 4448
_reflns_threshold_expression >2sigma(I)
_cod_data_source_file jp068994osi20061228_020454.cif
_cod_data_source_block ros53
_cod_depositor_comments
;
The following automatic conversions were performed:

'_symmetry_cell_setting' value 'Triclinic' changed to 'triclinic'
according to /home/saulius/struct/CIF-dictionaries/cif_core.dic
dictionary named 'cif_core.dic' version 2.4.1 from 2010-06-29.

Automatic conversion script
Id: cif_fix_values 1715 2011-07-08 13:25:40Z adriana 
;
_cod_database_code 1505066

loop_
_symmetry_equiv_pos_as_xyz
'x, y, z'
'-x, -y, -z'

loop_
_atom_site_label
_atom_site_type_symbol
_atom_site_fract_x
_atom_site_fract_y
_atom_site_fract_z
_atom_site_U_iso_or_equiv
_atom_site_adp_type
_atom_site_occupancy
_atom_site_symmetry_multiplicity
_atom_site_calc_flag
_atom_site_refinement_flags
Cl1 Cl 0.28926(10) 0.57645(11) 0.01430(8) 0.0408(3) Uani 1 1 d .
Cl2 Cl 0.28222(10) 0.42947(10) 0.22784(8) 0.0397(3) Uani 1 1 d .
O1 O 0.2401(2) 0.6045(3) 0.42105(19) 0.0344(7) Uani 1 1 d .
O14 O 0.9023(2) 0.7713(2) 0.45730(18) 0.0312(6) Uani 1 1 d .
O11 O 0.9609(2) 0.6997(2) 0.02396(18) 0.0297(6) Uani 1 1 d .
O12 O 0.9264(2) 0.9102(2) 0.09450(18) 0.0314(6) Uani 1 1 d .
O2 O 0.2475(2) 0.8523(3) 0.06080(19) 0.0354(7) Uani 1 1 d .
O13 O 0.9383(2) 0.5611(2) 0.38764(19) 0.0311(6) Uani 1 1 d .
C3 C 0.2410(3) 0.6604(4) 0.3383(3) 0.0260(8) Uani 1 1 d .
C7 C 0.2109(3) 0.8683(4) 0.4484(3) 0.0266(8) Uani 1 1 d .
C6 C 0.2463(3) 0.7954(4) 0.1423(3) 0.0270(9) Uani 1 1 d .
C11 C 0.9501(3) 0.7055(4) 0.1345(3) 0.0257(8) Uani 1 1 d .
C17 C 0.9311(3) 0.8320(4) 0.1769(3) 0.0230(8) Uani 1 1 d .
C4 C 0.2210(3) 0.7998(4) 0.3422(3) 0.0238(8) Uani 1 1 d .
C13 C 0.9424(3) 0.6407(4) 0.3072(3) 0.0254(8) Uani 1 1 d .
C5 C 0.2237(3) 0.8634(4) 0.2500(3) 0.0235(8) Uani 1 1 d .
C12 C 0.9551(3) 0.6031(4) 0.1971(3) 0.0253(8) Uani 1 1 d .
H12 H 0.9661 0.5160 0.1678 0.030 Uiso 1 1 calc R
C1 C 0.2670(3) 0.6551(4) 0.1400(3) 0.0256(8) Uani 1 1 d .
C2 C 0.2644(3) 0.5924(4) 0.2309(3) 0.0253(8) Uani 1 1 d .
C8 C 0.2210(3) 1.0032(4) 0.2549(3) 0.0263(9) Uani 1 1 d .
C15 C 0.9208(3) 0.7680(4) 0.3486(3) 0.0246(8) Uani 1 1 d .
N2 N 0.2230(3) 1.1141(4) 0.2572(3) 0.0426(9) Uani 1 1 d .
C16 C 0.9134(3) 0.8695(4) 0.2859(3) 0.0242(8) Uani 1 1 d .
H16 H 0.8980 0.9555 0.3141 0.029 Uiso 1 1 calc R
C18 C 0.9304(4) 0.8237(4) -0.0059(3) 0.0346(9) Uani 1 1 d .
H18A H 0.8435 0.8094 -0.0509 0.041 Uiso 1 1 calc R
H18B H 0.9992 0.8636 -0.0494 0.041 Uiso 1 1 calc R
C14 C 0.9252(4) 0.6444(4) 0.4865(3) 0.0378(10) Uani 1 1 d .
H14A H 1.0071 0.6552 0.5377 0.045 Uiso 1 1 calc R
H14B H 0.8499 0.6040 0.5234 0.045 Uiso 1 1 calc R
Cl3 Cl 0.06651(11) 0.74915(12) 0.75592(8) 0.0509(3) Uani 1 1 d .
Cl4 Cl 0.33567(14) 0.69553(14) 0.73531(11) 0.0717(4) Uani 1 1 d .
C31 C 0.2315(4) 0.8079(4) 0.7843(3) 0.0484(12) Uani 1 1 d .
H31A H 0.2522 0.8303 0.8650 0.058 Uiso 1 1 calc R
H31B H 0.2519 0.8910 0.7512 0.058 Uiso 1 1 calc R
O22 O 0.4197(3) 0.3947(3) 0.5852(2) 0.0413(7) Uani 1 1 d .
O23 O 0.3803(2) 0.2612(3) 0.9521(2) 0.0362(7) Uani 1 1 d .
O24 O 0.4353(3) 0.0565(3) 0.8907(2) 0.0393(7) Uani 1 1 d .
O21 O 0.4705(3) 0.1875(3) 0.5217(2) 0.0419(7) Uani 1 1 d .
C27 C 0.4193(3) 0.3167(4) 0.6688(3) 0.0302(9) Uani 1 1 d .
C22 C 0.4575(3) 0.0952(4) 0.6978(3) 0.0324(9) Uani 1 1 d .
H22 H 0.4760 0.0096 0.6716 0.039 Uiso 1 1 calc R
C26 C 0.3958(3) 0.3541(4) 0.7757(3) 0.0309(9) Uani 1 1 d .
H26 H 0.3751 0.4389 0.8013 0.037 Uiso 1 1 calc R
C21 C 0.4483(4) 0.1944(4) 0.6317(3) 0.0318(9) Uani 1 1 d .
C23 C 0.4368(3) 0.1334(4) 0.8058(3) 0.0306(9) Uani 1 1 d .
C25 C 0.4056(3) 0.2555(4) 0.8418(3) 0.0317(9) Uani 1 1 d .
C28 C 0.4350(4) 0.3072(4) 0.4879(3) 0.0436(11) Uani 1 1 d .
H28A H 0.3508 0.2872 0.4389 0.052 Uiso 1 1 calc R
H28B H 0.5050 0.3501 0.4471 0.052 Uiso 1 1 calc R
C24 C 0.4255(4) 0.1453(4) 0.9868(3) 0.0427(11) Uani 1 1 d .
H24A H 0.5131 0.1703 1.0305 0.051 Uiso 1 1 calc R
H24B H 0.3620 0.1021 1.0331 0.051 Uiso 1 1 calc R
N1 N 0.2022(3) 0.9199(3) 0.5341(3) 0.0399(9) Uani 1 1 d .

loop_
_atom_site_aniso_label
_atom_site_aniso_U_11
_atom_site_aniso_U_22
_atom_site_aniso_U_33
_atom_site_aniso_U_23
_atom_site_aniso_U_13
_atom_site_aniso_U_12
Cl1 0.0450(6) 0.0440(7) 0.0307(5) -0.0042(4) 0.0123(4) 0.0010(5)
Cl2 0.0457(6) 0.0260(6) 0.0484(6) 0.0054(5) 0.0039(5) 0.0086(5)
O1 0.0400(16) 0.0343(17) 0.0312(14) 0.0162(13) 0.0058(12) 0.0030(13)
O14 0.0362(16) 0.0361(17) 0.0260(14) 0.0133(12) 0.0122(11) 0.0084(12)
O11 0.0359(15) 0.0325(16) 0.0215(13) 0.0067(11) 0.0043(11) 0.0041(12)
O12 0.0430(16) 0.0274(15) 0.0261(13) 0.0104(12) 0.0036(11) 0.0071(12)
O2 0.0391(16) 0.0415(18) 0.0273(14) 0.0154(13) 0.0085(11) 0.0006(13)
O13 0.0369(15) 0.0306(16) 0.0288(14) 0.0140(12) 0.0075(11) 0.0042(12)
C3 0.023(2) 0.028(2) 0.028(2) 0.0100(17) 0.0057(16) 0.0007(16)
C7 0.022(2) 0.029(2) 0.031(2) 0.0093(18) 0.0053(16) 0.0024(16)
C6 0.019(2) 0.035(2) 0.026(2) 0.0057(18) 0.0045(15) 0.0002(17)
C11 0.021(2) 0.032(2) 0.0224(19) 0.0037(17) 0.0006(15) 0.0004(16)
C17 0.0164(19) 0.027(2) 0.0266(19) 0.0117(16) 0.0004(15) 0.0007(15)
C4 0.020(2) 0.027(2) 0.0248(19) 0.0034(16) 0.0050(15) 0.0032(16)
C13 0.021(2) 0.027(2) 0.029(2) 0.0119(17) 0.0023(15) -0.0017(16)
C5 0.0203(19) 0.026(2) 0.0253(19) 0.0094(16) 0.0031(15) 0.0038(16)
C12 0.021(2) 0.025(2) 0.028(2) 0.0024(16) 0.0003(15) -0.0017(16)
C1 0.0183(19) 0.032(2) 0.0254(19) 0.0001(17) 0.0047(15) 0.0011(16)
C2 0.020(2) 0.027(2) 0.029(2) 0.0014(17) 0.0031(15) 0.0044(16)
C8 0.021(2) 0.032(3) 0.027(2) 0.0091(17) 0.0038(15) 0.0022(17)
C15 0.020(2) 0.032(2) 0.0225(19) 0.0064(17) 0.0047(15) 0.0027(16)
N2 0.048(2) 0.030(2) 0.051(2) 0.0127(17) 0.0011(17) 0.0055(17)
C16 0.020(2) 0.026(2) 0.029(2) 0.0091(16) 0.0045(15) 0.0057(16)
C18 0.035(2) 0.041(3) 0.030(2) 0.0123(19) 0.0039(17) 0.0064(19)
C14 0.051(3) 0.036(3) 0.031(2) 0.0168(19) 0.0093(19) 0.009(2)
Cl3 0.0595(8) 0.0509(8) 0.0406(6) 0.0036(5) 0.0116(5) 0.0014(6)
Cl4 0.0857(10) 0.0746(10) 0.0717(9) 0.0255(7) 0.0405(7) 0.0373(8)
C31 0.073(3) 0.041(3) 0.036(2) 0.008(2) 0.012(2) 0.019(2)
O22 0.0505(18) 0.0393(18) 0.0382(16) 0.0161(14) 0.0097(13) 0.0085(14)
O23 0.0389(16) 0.0365(17) 0.0376(15) 0.0146(13) 0.0112(12) 0.0079(13)
O24 0.0417(17) 0.0314(17) 0.0467(17) 0.0156(14) 0.0051(13) 0.0028(13)
O21 0.0487(18) 0.0441(19) 0.0353(16) 0.0073(13) 0.0113(13) 0.0096(14)
C27 0.022(2) 0.034(2) 0.037(2) 0.0141(19) 0.0033(16) 0.0029(17)
C22 0.025(2) 0.026(2) 0.046(2) 0.0032(19) 0.0052(18) 0.0017(17)
C26 0.025(2) 0.031(2) 0.039(2) 0.0081(18) 0.0061(17) 0.0082(17)
C21 0.024(2) 0.036(3) 0.035(2) 0.0057(18) 0.0058(17) 0.0012(18)
C23 0.019(2) 0.032(2) 0.042(2) 0.0151(19) 0.0023(17) 0.0012(17)
C25 0.022(2) 0.037(3) 0.037(2) 0.0109(19) 0.0056(17) 0.0027(18)
C28 0.048(3) 0.048(3) 0.036(2) 0.007(2) 0.0087(19) 0.008(2)
C24 0.046(3) 0.044(3) 0.043(3) 0.021(2) 0.012(2) 0.009(2)
N1 0.039(2) 0.045(2) 0.035(2) 0.0002(17) 0.0069(16) 0.0064(17)

loop_
_atom_type_symbol
_atom_type_description
_atom_type_scat_dispersion_real
_atom_type_scat_dispersion_imag
_atom_type_scat_source
C C 0.0033 0.0016 'International Tables Vol C Tables 4.2.6.8 and 6.1.1.4'
H H 0.0000 0.0000 'International Tables Vol C Tables 4.2.6.8 and 6.1.1.4'
N N 0.0061 0.0033 'International Tables Vol C Tables 4.2.6.8 and 6.1.1.4'
O O 0.0106 0.0060 'International Tables Vol C Tables 4.2.6.8 and 6.1.1.4'
Cl Cl 0.1484 0.1585 'International Tables Vol C Tables 4.2.6.8 and 6.1.1.4'

loop_
_geom_angle_atom_site_label_1
_geom_angle_atom_site_label_2
_geom_angle_atom_site_label_3
_geom_angle
C15 O14 C14 106.0(3)
C11 O11 C18 105.8(3)
C17 O12 C18 105.7(3)
C13 O13 C14 106.0(3)
O1 C3 C4 121.4(3)
O1 C3 C2 121.8(3)
C4 C3 C2 116.8(3)
N1 C7 C4 178.2(4)
O2 C6 C5 121.3(3)
O2 C6 C1 122.7(3)
C5 C6 C1 116.0(3)
O11 C11 C12 126.6(3)
O11 C11 C17 109.9(3)
C12 C11 C17 123.5(3)
O12 C17 C16 125.8(3)
O12 C17 C11 109.9(3)
C16 C17 C11 124.2(3)
C5 C4 C7 121.9(3)
C5 C4 C3 121.6(3)
C7 C4 C3 116.3(3)
O13 C13 C12 126.6(3)
O13 C13 C15 110.2(3)
C12 C13 C15 123.0(3)
C4 C5 C8 122.2(3)
C4 C5 C6 121.8(3)
C8 C5 C6 115.6(3)
C11 C12 C13 112.9(3)
C11 C12 H12 123.5
C13 C12 H12 123.5
C2 C1 C6 122.2(3)
C2 C1 Cl1 122.3(3)
C6 C1 Cl1 115.5(3)
C1 C2 C3 121.7(3)
C1 C2 Cl2 122.5(3)
C3 C2 Cl2 115.8(3)
N2 C8 C5 177.6(4)
O14 C15 C16 126.6(3)
O14 C15 C13 109.2(3)
C16 C15 C13 124.1(3)
C15 C16 C17 112.3(3)
C15 C16 H16 123.9
C17 C16 H16 123.9
O11 C18 O12 107.5(3)
O11 C18 H18A 110.2
O12 C18 H18A 110.2
O11 C18 H18B 110.2
O12 C18 H18B 110.2
H18A C18 H18B 108.5
O13 C14 O14 107.8(3)
O13 C14 H14A 110.1
O14 C14 H14A 110.1
O13 C14 H14B 110.1
O14 C14 H14B 110.1
H14A C14 H14B 108.5
Cl3 C31 Cl4 114.2(3)
Cl3 C31 H31A 108.7
Cl4 C31 H31A 108.7
Cl3 C31 H31B 108.7
Cl4 C31 H31B 108.7
H31A C31 H31B 107.6
C27 O22 C28 105.0(3)
C25 O23 C24 104.0(3)
C23 O24 C24 105.2(3)
C21 O21 C28 104.9(3)
C21 C27 O22 110.3(3)
C21 C27 C26 123.5(4)
O22 C27 C26 126.2(4)
C23 C22 C21 113.1(4)
C23 C22 H22 123.5
C21 C22 H22 123.5
C27 C26 C25 113.1(3)
C27 C26 H26 123.5
C25 C26 H26 123.5
C27 C21 C22 123.6(3)
C27 C21 O21 110.2(3)
C22 C21 O21 126.2(4)
C25 C23 O24 109.8(3)
C25 C23 C22 122.9(4)
O24 C23 C22 127.1(4)
C23 C25 C26 123.9(3)
C23 C25 O23 109.7(3)
C26 C25 O23 126.3(3)
O21 C28 O22 108.0(3)
O21 C28 H28A 110.1
O22 C28 H28A 110.1
O21 C28 H28B 110.1
O22 C28 H28B 110.1
H28A C28 H28B 108.4
O24 C24 O23 107.9(3)
O24 C24 H24A 110.1
O23 C24 H24A 110.1
O24 C24 H24B 110.1
O23 C24 H24B 110.1
H24A C24 H24B 108.4

loop_
_geom_bond_atom_site_label_1
_geom_bond_atom_site_label_2
_geom_bond_distance
Cl1 C1 1.706(3)
Cl2 C2 1.705(4)
O1 C3 1.227(4)
O14 C15 1.363(4)
O14 C14 1.438(4)
O11 C11 1.368(4)
O11 C18 1.435(4)
O12 C17 1.368(4)
O12 C18 1.440(4)
O2 C6 1.220(4)
O13 C13 1.356(4)
O13 C14 1.429(4)
C3 C4 1.470(5)
C3 C2 1.474(5)
C7 N1 1.138(4)
C7 C4 1.427(5)
C6 C5 1.474(5)
C6 C1 1.483(5)
C11 C12 1.379(5)
C11 C17 1.387(5)
C17 C16 1.384(5)
C4 C5 1.374(5)
C13 C12 1.386(5)
C13 C15 1.400(5)
C5 C8 1.433(5)
C12 H12 0.9500
C1 C2 1.354(5)
C8 N2 1.133(5)
C15 C16 1.375(5)
C16 H16 0.9500
C18 H18A 0.9900
C18 H18B 0.9900
C14 H14A 0.9900
C14 H14B 0.9900
Cl3 C31 1.701(5)
Cl4 C31 1.770(4)
C31 H31A 0.9900
C31 H31B 0.9900
O22 C27 1.375(4)
O22 C28 1.442(5)
O23 C25 1.398(4)
O23 C24 1.436(5)
O24 C23 1.382(4)
O24 C24 1.424(5)
O21 C21 1.386(4)
O21 C28 1.430(5)
C27 C21 1.367(5)
C27 C26 1.376(5)
C22 C23 1.383(5)
C22 C21 1.385(5)
C22 H22 0.9500
C26 C25 1.381(5)
C26 H26 0.9500
C23 C25 1.371(5)
C28 H28A 0.9900
C28 H28B 0.9900
C24 H24A 0.9900
C24 H24B 0.9900

loop_
_cod_related_entry_id
_cod_related_entry_database
_cod_related_entry_code
1 ChemSpider 30651546
